data_2228922
loop_
_publ_author_name
'Maharramov, Abel M.'
'Ismiyev, Arif I.'
'Rashidov, Bahruz A.'

_publ_section_title
;
 <i>rac</i>-(1<i>R</i>*,2<i>S</i>*,3<i>S</i>*)-Diethyl
 4-methyl-2-phenyl-6-(2-phenylhydrazinylidene)cyclohex-4-ene-1,3-dicarboxylate
;
_journal_coeditor_code ZB2008
_journal_issue 1
_journal_name_full 'Acta Crystallographica Section E'
_journal_page_first o153
_journal_paper_doi 10.1107/S1600536810045058
_journal_volume 67
_journal_year 2011
_chemical_formula_iupac 'C25 H28 N2 O4'
_chemical_formula_moiety 'C25 H28 N2 O4'
_chemical_formula_sum 'C25 H28 N2 O4'
_chemical_formula_weight 420.49
_chemical_melting_point 444
_chemical_name_systematic
;
<i>rac</i>-(1<i>R</i>*,2<i>S</i>*,3<i>S</i>*)-Diethyl
4-methyl-2-phenyl-6-(2-phenylhydrazinylidene)cyclohex-4-ene-1,3-dicarboxylate
;
_space_group_IT_number 14
_symmetry_cell_setting monoclinic
_symmetry_space_group_name_Hall '-P 2ybc'
_symmetry_space_group_name_H-M 'P 1 21/c 1'
_atom_sites_solution_hydrogens difmap
_atom_sites_solution_primary direct
_atom_sites_solution_secondary difmap
_audit_creation_method SHELXL-97
_cell_angle_alpha 90.00
_cell_angle_beta 93.342(2)
_cell_angle_gamma 90.00
_cell_formula_units_Z 4
_cell_length_a 11.5271(10)
_cell_length_b 13.4599(12)
_cell_length_c 14.4479(13)
_cell_measurement_reflns_used 8834
_cell_measurement_temperature 296(2)
_cell_measurement_theta_max 28.15
_cell_measurement_theta_min 2.20
_cell_volume 2237.8(3)
_computing_cell_refinement 'SAINT-Plus (Bruker, 2001)'
_computing_data_collection 'APEX2 (Bruker, 2005)'
_computing_data_reduction 'SAINT-Plus (Bruker, 2001)'
_computing_molecular_graphics 'ORTEP-3 for Windows (Farrugia, 1997)'
_computing_publication_material 'SHELXTL (Sheldrick, 2008)'
_computing_structure_refinement 'SHELXTL (Sheldrick, 2008)'
_computing_structure_solution 'SHELXTL (Sheldrick, 2008)'
_diffrn_ambient_temperature 296(2)
_diffrn_measured_fraction_theta_full 0.995
_diffrn_measured_fraction_theta_max 0.995
_diffrn_measurement_device_type 'Bruker APEXII CCD'
_diffrn_measurement_method '\f and \w'
_diffrn_radiation_monochromator graphite
_diffrn_radiation_source 'fine-focus sealed tube'
_diffrn_radiation_type MoK\a
_diffrn_radiation_wavelength 0.71073
_diffrn_reflns_av_R_equivalents 0.0223
_diffrn_reflns_av_sigmaI/netI 0.0172
_diffrn_reflns_limit_h_max 15
_diffrn_reflns_limit_h_min -15
_diffrn_reflns_limit_k_max 17
_diffrn_reflns_limit_k_min -17
_diffrn_reflns_limit_l_max 19
_diffrn_reflns_limit_l_min -19
_diffrn_reflns_number 25227
_diffrn_reflns_theta_full 28.33
_diffrn_reflns_theta_max 28.33
_diffrn_reflns_theta_min 1.77
_exptl_absorpt_coefficient_mu 0.085
_exptl_absorpt_correction_T_max 0.9832
_exptl_absorpt_correction_T_min 0.9750
_exptl_absorpt_correction_type multi-scan
_exptl_absorpt_process_details '(SADABS; Sheldrick, 1998)'
_exptl_crystal_colour colourless
_exptl_crystal_density_diffrn 1.248
_exptl_crystal_density_method 'not measured'
_exptl_crystal_description block
_exptl_crystal_F_000 896
_exptl_crystal_size_max 0.30
_exptl_crystal_size_mid 0.30
_exptl_crystal_size_min 0.20
_refine_diff_density_max 0.338
_refine_diff_density_min -0.242
_refine_ls_extinction_method none
_refine_ls_goodness_of_fit_ref 0.999
_refine_ls_hydrogen_treatment mixed
_refine_ls_matrix_type full
_refine_ls_number_parameters 289
_refine_ls_number_reflns 5548
_refine_ls_number_restraints 0
_refine_ls_restrained_S_all 0.999
_refine_ls_R_factor_all 0.0736
_refine_ls_R_factor_gt 0.0511
_refine_ls_shift/su_max 0.004
_refine_ls_shift/su_mean 0.000
_refine_ls_structure_factor_coef Fsqd
_refine_ls_weighting_details 'calc w=1/[\s^2^(Fo^2^)+(0.0638P)^2^+0.8590P] where P=(Fo^2^+2Fc^2^)/3'
_refine_ls_weighting_scheme calc
_refine_ls_wR_factor_gt 0.1285
_refine_ls_wR_factor_ref 0.1485
_reflns_number_gt 4052
_reflns_number_total 5548
_reflns_threshold_expression I>2\s(I)
_cod_data_source_file zb2008.cif
_cod_data_source_block I
_cod_original_sg_symbol_H-M 'P 21/c'
_cod_database_code 2228922
_cod_database_fobs_code 2228922

loop_
_symmetry_equiv_pos_as_xyz
'x, y, z'
'-x, y+1/2, -z+1/2'
'-x, -y, -z'
'x, -y-1/2, z-1/2'

loop_
_atom_site_type_symbol
_atom_site_label
_atom_site_fract_x
_atom_site_fract_y
_atom_site_fract_z
_atom_site_U_iso_or_equiv
_atom_site_adp_type
_atom_site_calc_flag
_atom_site_refinement_flags
_atom_site_occupancy
_atom_site_disorder_assembly
_atom_site_disorder_group
O O1 0.15913(9) 0.34836(9) 0.54219(8) 0.0484(3) Uani d . 1 . .
O O2 0.17111(13) 0.50496(11) 0.59085(11) 0.0709(4) Uani d . 1 . .
N N1 0.30804(12) 0.45097(10) 0.40168(8) 0.0419(3) Uani d . 1 . .
C C1 0.34611(13) 0.41600(11) 0.56061(9) 0.0380(3) Uani d . 1 . .
H H1B 0.3852 0.4757 0.5855 0.046 Uiso calc R 1 . .
C C2 0.38941(12) 0.32697(11) 0.61990(9) 0.0361(3) Uani d . 1 . .
H H2A 0.3507 0.2673 0.5944 0.043 Uiso calc R 1 . .
C C3 0.52040(13) 0.31464(12) 0.60926(10) 0.0413(3) Uani d . 1 . .
H H3A 0.5596 0.3754 0.6316 0.050 Uiso calc R 1 . .
C C4 0.54451(14) 0.30086(16) 0.50773(12) 0.0542(4) Uani d . 1 . .
C C5 0.47578(14) 0.34400(14) 0.44177(11) 0.0490(4) Uani d . 1 . .
H H5A 0.4929 0.3345 0.3803 0.059 Uiso calc R 1 . .
C C6 0.37661(13) 0.40445(11) 0.46046(10) 0.0382(3) Uani d . 1 . .
C C7 0.23724(14) 0.47893(11) 0.24792(10) 0.0428(3) Uani d . 1 . .
N N2 0.32965(12) 0.45154(10) 0.30993(8) 0.0448(3) Uani d . 1 . .
H H2B 0.3966 0.4359 0.2911 0.054 Uiso calc R 1 . .
O O3 0.67654(10) 0.24545(9) 0.69781(9) 0.0594(3) Uani d . 1 . .
O O4 0.51562(11) 0.15407(9) 0.68262(10) 0.0594(3) Uani d . 1 . .
C C8 0.25723(17) 0.48808(14) 0.15465(11) 0.0531(4) Uani d . 1 . .
H H8A 0.3309 0.4760 0.1341 0.064 Uiso calc R 1 . .
C C9 0.16733(19) 0.51528(16) 0.09237(12) 0.0627(5) Uani d . 1 . .
H H9A 0.1813 0.5221 0.0299 0.075 Uiso calc R 1 . .
C C10 0.05779(19) 0.53242(15) 0.12122(13) 0.0646(5) Uani d . 1 . .
H H10A -0.0021 0.5506 0.0787 0.078 Uiso calc R 1 . .
C C11 0.03751(18) 0.52248(17) 0.21352(14) 0.0658(5) Uani d . 1 . .
H H11A -0.0366 0.5339 0.2334 0.079 Uiso calc R 1 . .
C C12 0.12618(16) 0.49575(15) 0.27715(12) 0.0565(4) Uani d . 1 . .
H H12A 0.1115 0.4890 0.3395 0.068 Uiso calc R 1 . .
C C13 0.21677(14) 0.43063(12) 0.56620(10) 0.0431(3) Uani d . 1 . .
C C14 0.03416(16) 0.34864(19) 0.54926(17) 0.0726(6) Uani d . 1 . .
H H14A -0.0022 0.3925 0.5029 0.087 Uiso calc R 1 . .
H H14B 0.0150 0.3720 0.6100 0.087 Uiso calc R 1 . .
C C15 -0.0078(2) 0.2468(3) 0.5345(3) 0.0940(9) Uani d . 1 . .
H H15A -0.089(3) 0.246(3) 0.543(2) 0.141 Uiso d . 1 . .
H H15B 0.038(3) 0.204(3) 0.579(2) 0.141 Uiso d . 1 . .
H H15C 0.010(3) 0.229(3) 0.464(3) 0.141 Uiso d . 1 . .
C C16 0.35616(14) 0.33795(11) 0.71930(10) 0.0418(3) Uani d . 1 . .
C C17 0.26498(15) 0.28237(14) 0.75034(12) 0.0519(4) Uani d . 1 . .
H H17A 0.2261 0.2380 0.7101 0.062 Uiso calc R 1 . .
C C18 0.2309(2) 0.29172(18) 0.83973(15) 0.0698(6) Uani d . 1 . .
H H18A 0.1696 0.2537 0.8593 0.084 Uiso calc R 1 . .
C C19 0.2866(3) 0.35647(19) 0.89953(15) 0.0816(7) Uani d . 1 . .
H H19A 0.2641 0.3621 0.9601 0.098 Uiso calc R 1 . .
C C20 0.3760(3) 0.41330(18) 0.87026(14) 0.0831(7) Uani d . 1 . .
H H20A 0.4133 0.4583 0.9108 0.100 Uiso calc R 1 . .
C C21 0.4114(2) 0.40414(15) 0.78021(12) 0.0633(5) Uani d . 1 . .
H H21A 0.4724 0.4427 0.7609 0.076 Uiso calc R 1 . .
C C22 0.56773(13) 0.22838(12) 0.66713(11) 0.0430(3) Uani d . 1 . .
C C23 0.73944(16) 0.16560(15) 0.74630(14) 0.0617(5) Uani d . 1 . .
H H23A 0.7502 0.1102 0.7047 0.074 Uiso calc R 1 . .
H H23B 0.6968 0.1424 0.7980 0.074 Uiso calc R 1 . .
C C24 0.85377(18) 0.2070(2) 0.78001(17) 0.0780(7) Uani d . 1 . .
H H24A 0.8982 0.1564 0.8127 0.117 Uiso calc R 1 . .
H H24B 0.8418 0.2618 0.8209 0.117 Uiso calc R 1 . .
H H24C 0.8951 0.2295 0.7282 0.117 Uiso calc R 1 . .
C C25 0.6461(2) 0.2380(3) 0.48389(17) 0.1185(13) Uani d . 1 . .
H H25A 0.6504 0.2357 0.4178 0.178 Uiso calc R 1 . .
H H25B 0.6363 0.1719 0.5072 0.178 Uiso calc R 1 . .
H H25C 0.7164 0.2661 0.5115 0.178 Uiso calc R 1 . .

loop_
_atom_site_aniso_label
_atom_site_aniso_U_11
_atom_site_aniso_U_22
_atom_site_aniso_U_33
_atom_site_aniso_U_12
_atom_site_aniso_U_13
_atom_site_aniso_U_23
O1 0.0358(6) 0.0533(7) 0.0561(7) 0.0049(5) 0.0021(5) -0.0080(5)
O2 0.0700(9) 0.0599(8) 0.0818(10) 0.0231(7) -0.0039(7) -0.0232(7)
N1 0.0497(7) 0.0413(7) 0.0344(6) 0.0034(6) -0.0012(5) 0.0019(5)
C1 0.0425(8) 0.0365(7) 0.0343(7) -0.0010(6) -0.0029(6) 0.0003(5)
C2 0.0357(7) 0.0364(7) 0.0360(7) -0.0020(6) 0.0000(5) 0.0017(5)
C3 0.0348(7) 0.0452(8) 0.0433(8) -0.0026(6) -0.0031(6) 0.0091(6)
C4 0.0373(8) 0.0774(12) 0.0486(9) 0.0092(8) 0.0081(7) 0.0155(8)
C5 0.0427(8) 0.0659(11) 0.0389(8) 0.0058(7) 0.0065(6) 0.0091(7)
C6 0.0397(7) 0.0394(7) 0.0352(7) -0.0023(6) -0.0009(6) 0.0024(6)
C7 0.0527(9) 0.0384(7) 0.0367(7) 0.0047(6) -0.0036(6) 0.0012(6)
N2 0.0461(7) 0.0538(8) 0.0342(6) 0.0071(6) 0.0004(5) 0.0036(5)
O3 0.0478(7) 0.0564(7) 0.0712(8) -0.0034(5) -0.0201(6) 0.0201(6)
O4 0.0492(7) 0.0458(7) 0.0826(9) -0.0026(5) 0.0003(6) 0.0151(6)
C8 0.0588(10) 0.0610(10) 0.0392(8) 0.0037(8) 0.0005(7) 0.0032(7)
C9 0.0834(14) 0.0677(12) 0.0356(8) 0.0030(10) -0.0093(8) 0.0033(8)
C10 0.0725(13) 0.0640(12) 0.0546(11) 0.0151(10) -0.0213(9) -0.0022(9)
C11 0.0568(11) 0.0783(13) 0.0610(11) 0.0204(10) -0.0070(9) -0.0033(10)
C12 0.0607(11) 0.0679(11) 0.0407(8) 0.0168(9) 0.0014(7) 0.0012(8)
C13 0.0485(9) 0.0461(8) 0.0343(7) 0.0090(7) -0.0021(6) -0.0034(6)
C14 0.0381(9) 0.0907(16) 0.0884(15) 0.0118(10) -0.0004(9) -0.0160(12)
C15 0.0479(12) 0.112(2) 0.122(2) -0.0180(13) 0.0054(13) -0.0147(18)
C16 0.0499(9) 0.0390(7) 0.0365(7) 0.0062(6) 0.0025(6) 0.0059(6)
C17 0.0531(10) 0.0524(9) 0.0511(9) 0.0061(8) 0.0100(7) 0.0106(7)
C18 0.0753(13) 0.0769(14) 0.0599(12) 0.0185(11) 0.0279(10) 0.0203(11)
C19 0.123(2) 0.0778(15) 0.0462(11) 0.0353(15) 0.0256(12) 0.0136(10)
C20 0.138(2) 0.0670(13) 0.0436(10) 0.0085(14) -0.0038(12) -0.0099(9)
C21 0.0915(15) 0.0558(11) 0.0421(9) -0.0110(10) -0.0010(9) -0.0008(8)
C22 0.0402(8) 0.0459(8) 0.0427(8) -0.0002(6) -0.0003(6) 0.0056(6)
C23 0.0590(11) 0.0592(11) 0.0649(11) 0.0090(9) -0.0131(9) 0.0151(9)
C24 0.0550(12) 0.0930(17) 0.0841(15) 0.0032(11) -0.0133(10) 0.0266(13)
C25 0.0849(17) 0.206(4) 0.0673(14) 0.085(2) 0.0294(13) 0.0412(18)

loop_
_atom_type_symbol
_atom_type_description
_atom_type_scat_dispersion_real
_atom_type_scat_dispersion_imag
_atom_type_scat_source
C C 0.0033 0.0016 'International Tables Vol C Tables 4.2.6.8 and 6.1.1.4'
H H 0.0000 0.0000 'International Tables Vol C Tables 4.2.6.8 and 6.1.1.4'
N N 0.0061 0.0033 'International Tables Vol C Tables 4.2.6.8 and 6.1.1.4'
O O 0.0106 0.0060 'International Tables Vol C Tables 4.2.6.8 and 6.1.1.4'

loop_
_geom_angle_atom_site_label_1
_geom_angle_atom_site_label_2
_geom_angle_atom_site_label_3
_geom_angle_site_symmetry_1
_geom_angle_site_symmetry_3
_geom_angle
_geom_angle_publ_flag
C13 O1 C14 . . 117.62(14) ?
C6 N1 N2 . . 120.26(13) ?
C13 C1 C6 . . 110.41(11) ?
C13 C1 C2 . . 111.15(12) ?
C6 C1 C2 . . 111.43(12) ?
C13 C1 H1B . . 107.9 ?
C6 C1 H1B . . 107.9 ?
C2 C1 H1B . . 107.9 ?
C16 C2 C3 . . 114.21(12) ?
C16 C2 C1 . . 111.09(12) ?
C3 C2 C1 . . 108.50(11) ?
C16 C2 H2A . . 107.6 ?
C3 C2 H2A . . 107.6 ?
C1 C2 H2A . . 107.6 ?
C22 C3 C4 . . 111.04(14) ?
C22 C3 C2 . . 110.64(12) ?
C4 C3 C2 . . 110.24(12) ?
C22 C3 H3A . . 108.3 ?
C4 C3 H3A . . 108.3 ?
C2 C3 H3A . . 108.3 ?
C5 C4 C25 . . 121.29(17) ?
C5 C4 C3 . . 120.07(15) ?
C25 C4 C3 . . 118.63(15) ?
C4 C5 C6 . . 123.75(15) ?
C4 C5 H5A . . 118.1 ?
C6 C5 H5A . . 118.1 ?
N1 C6 C5 . . 127.86(14) ?
N1 C6 C1 . . 114.30(13) ?
C5 C6 C1 . . 117.84(12) ?
C8 C7 C12 . . 119.29(15) ?
C8 C7 N2 . . 118.82(15) ?
C12 C7 N2 . . 121.88(14) ?
N1 N2 C7 . . 116.63(13) ?
N1 N2 H2B . . 121.7 ?
C7 N2 H2B . . 121.7 ?
C22 O3 C23 . . 117.95(14) ?
C9 C8 C7 . . 119.73(17) ?
C9 C8 H8A . . 120.1 ?
C7 C8 H8A . . 120.1 ?
C10 C9 C8 . . 121.02(17) ?
C10 C9 H9A . . 119.5 ?
C8 C9 H9A . . 119.5 ?
C9 C10 C11 . . 119.35(17) ?
C9 C10 H10A . . 120.3 ?
C11 C10 H10A . . 120.3 ?
C10 C11 C12 . . 120.66(19) ?
C10 C11 H11A . . 119.7 ?
C12 C11 H11A . . 119.7 ?
C11 C12 C7 . . 119.93(17) ?
C11 C12 H12A . . 120.0 ?
C7 C12 H12A . . 120.0 ?
O2 C13 O1 . . 123.66(16) ?
O2 C13 C1 . . 125.35(16) ?
O1 C13 C1 . . 110.96(12) ?
O1 C14 C15 . . 107.96(18) ?
O1 C14 H14A . . 110.1 ?
C15 C14 H14A . . 110.1 ?
O1 C14 H14B . . 110.1 ?
C15 C14 H14B . . 110.1 ?
H14A C14 H14B . . 108.4 ?
C14 C15 H15A . . 108(2) ?
C14 C15 H15B . . 107(2) ?
H15A C15 H15B . . 113(3) ?
C14 C15 H15C . . 106(2) ?
H15A C15 H15C . . 111(3) ?
H15B C15 H15C . . 111(3) ?
C21 C16 C17 . . 118.16(16) ?
C21 C16 C2 . . 122.30(15) ?
C17 C16 C2 . . 119.51(14) ?
C18 C17 C16 . . 121.14(19) ?
C18 C17 H17A . . 119.4 ?
C16 C17 H17A . . 119.4 ?
C19 C18 C17 . . 120.3(2) ?
C19 C18 H18A . . 119.9 ?
C17 C18 H18A . . 119.9 ?
C18 C19 C20 . . 119.80(19) ?
C18 C19 H19A . . 120.1 ?
C20 C19 H19A . . 120.1 ?
C19 C20 C21 . . 120.4(2) ?
C19 C20 H20A . . 119.8 ?
C21 C20 H20A . . 119.8 ?
C16 C21 C20 . . 120.3(2) ?
C16 C21 H21A . . 119.9 ?
C20 C21 H21A . . 119.9 ?
O4 C22 O3 . . 123.97(15) ?
O4 C22 C3 . . 125.21(14) ?
O3 C22 C3 . . 110.81(13) ?
O3 C23 C24 . . 106.77(16) ?
O3 C23 H23A . . 110.4 ?
C24 C23 H23A . . 110.4 ?
O3 C23 H23B . . 110.4 ?
C24 C23 H23B . . 110.4 ?
H23A C23 H23B . . 108.6 ?
C23 C24 H24A . . 109.5 ?
C23 C24 H24B . . 109.5 ?
H24A C24 H24B . . 109.5 ?
C23 C24 H24C . . 109.5 ?
H24A C24 H24C . . 109.5 ?
H24B C24 H24C . . 109.5 ?
C4 C25 H25A . . 109.5 ?
C4 C25 H25B . . 109.5 ?
H25A C25 H25B . . 109.5 ?
C4 C25 H25C . . 109.5 ?
H25A C25 H25C . . 109.5 ?
H25B C25 H25C . . 109.5 ?

loop_
_geom_bond_atom_site_label_1
_geom_bond_atom_site_label_2
_geom_bond_site_symmetry_2
_geom_bond_distance
_geom_bond_publ_flag
O1 C13 . 1.327(2) ?
O1 C14 . 1.450(2) ?
O2 C13 . 1.1944(19) ?
N1 C6 . 1.2884(19) ?
N1 N2 . 1.3630(17) ?
C1 C13 . 1.511(2) ?
C1 C6 . 1.5169(19) ?
C1 C2 . 1.5392(19) ?
C1 H1B . 0.9800 ?
C2 C16 . 1.515(2) ?
C2 C3 . 1.536(2) ?
C2 H2A . 0.9800 ?
C3 C22 . 1.514(2) ?
C3 C4 . 1.520(2) ?
C3 H3A . 0.9800 ?
C4 C5 . 1.336(2) ?
C4 C25 . 1.501(3) ?
C5 C6 . 1.441(2) ?
C5 H5A . 0.9300 ?
C7 C8 . 1.386(2) ?
C7 C12 . 1.390(2) ?
C7 N2 . 1.401(2) ?
N2 H2B . 0.8600 ?
O3 C22 . 1.3257(19) ?
O3 C23 . 1.453(2) ?
O4 C22 . 1.1945(19) ?
C8 C9 . 1.382(3) ?
C8 H8A . 0.9300 ?
C9 C10 . 1.372(3) ?
C9 H9A . 0.9300 ?
C10 C11 . 1.374(3) ?
C10 H10A . 0.9300 ?
C11 C12 . 1.382(3) ?
C11 H11A . 0.9300 ?
C12 H12A . 0.9300 ?
C14 C15 . 1.465(4) ?
C14 H14A . 0.9700 ?
C14 H14B . 0.9700 ?
C15 H15A . 0.95(4) ?
C15 H15B . 0.99(4) ?
C15 H15C . 1.08(4) ?
C16 C21 . 1.381(2) ?
C16 C17 . 1.386(2) ?
C17 C18 . 1.377(3) ?
C17 H17A . 0.9300 ?
C18 C19 . 1.362(4) ?
C18 H18A . 0.9300 ?
C19 C20 . 1.370(4) ?
C19 H19A . 0.9300 ?
C20 C21 . 1.391(3) ?
C20 H20A . 0.9300 ?
C21 H21A . 0.9300 ?
C23 C24 . 1.486(3) ?
C23 H23A . 0.9700 ?
C23 H23B . 0.9700 ?
C24 H24A . 0.9600 ?
C24 H24B . 0.9600 ?
C24 H24C . 0.9600 ?
C25 H25A . 0.9600 ?
C25 H25B . 0.9600 ?
C25 H25C . 0.9600 ?

loop_
_geom_torsion_atom_site_label_1
_geom_torsion_atom_site_label_2
_geom_torsion_atom_site_label_3
_geom_torsion_atom_site_label_4
_geom_torsion_site_symmetry_1
_geom_torsion_site_symmetry_2
_geom_torsion_site_symmetry_3
_geom_torsion_site_symmetry_4
_geom_torsion
_geom_torsion_publ_flag
C13 C1 C2 C16 . . . . -55.07(15) ?
C6 C1 C2 C16 . . . . -178.68(12) ?
C13 C1 C2 C3 . . . . 178.60(12) ?
C6 C1 C2 C3 . . . . 54.99(15) ?
C16 C2 C3 C22 . . . . 54.95(17) ?
C1 C2 C3 C22 . . . . 179.45(12) ?
C16 C2 C3 C4 . . . . 178.17(13) ?
C1 C2 C3 C4 . . . . -57.33(16) ?
C22 C3 C4 C5 . . . . 154.18(17) ?
C2 C3 C4 C5 . . . . 31.2(2) ?
C22 C3 C4 C25 . . . . -25.6(3) ?
C2 C3 C4 C25 . . . . -148.6(2) ?
C25 C4 C5 C6 . . . . 179.5(2) ?
C3 C4 C5 C6 . . . . -0.3(3) ?
N2 N1 C6 C5 . . . . -4.2(2) ?
N2 N1 C6 C1 . . . . 176.16(12) ?
C4 C5 C6 N1 . . . . 177.79(18) ?
C4 C5 C6 C1 . . . . -2.6(3) ?
C13 C1 C6 N1 . . . . 29.81(18) ?
C2 C1 C6 N1 . . . . 153.84(13) ?
C13 C1 C6 C5 . . . . -149.86(14) ?
C2 C1 C6 C5 . . . . -25.83(18) ?
C6 N1 N2 C7 . . . . 162.94(14) ?
C8 C7 N2 N1 . . . . 175.09(14) ?
C12 C7 N2 N1 . . . . -5.8(2) ?
C12 C7 C8 C9 . . . . 1.1(3) ?
N2 C7 C8 C9 . . . . -179.83(17) ?
C7 C8 C9 C10 . . . . -0.7(3) ?
C8 C9 C10 C11 . . . . 0.1(3) ?
C9 C10 C11 C12 . . . . 0.2(3) ?
C10 C11 C12 C7 . . . . 0.2(3) ?
C8 C7 C12 C11 . . . . -0.8(3) ?
N2 C7 C12 C11 . . . . -179.88(18) ?
C14 O1 C13 O2 . . . . -1.9(2) ?
C14 O1 C13 C1 . . . . 176.44(15) ?
C6 C1 C13 O2 . . . . -113.05(18) ?
C2 C1 C13 O2 . . . . 122.76(18) ?
C6 C1 C13 O1 . . . . 68.60(16) ?
C2 C1 C13 O1 . . . . -55.59(16) ?
C13 O1 C14 C15 . . . . -170.7(2) ?
C3 C2 C16 C21 . . . . 49.1(2) ?
C1 C2 C16 C21 . . . . -74.00(19) ?
C3 C2 C16 C17 . . . . -132.94(15) ?
C1 C2 C16 C17 . . . . 103.95(16) ?
C21 C16 C17 C18 . . . . -0.8(3) ?
C2 C16 C17 C18 . . . . -178.81(16) ?
C16 C17 C18 C19 . . . . 0.1(3) ?
C17 C18 C19 C20 . . . . 0.7(3) ?
C18 C19 C20 C21 . . . . -1.0(4) ?
C17 C16 C21 C20 . . . . 0.5(3) ?
C2 C16 C21 C20 . . . . 178.51(18) ?
C19 C20 C21 C16 . . . . 0.3(3) ?
C23 O3 C22 O4 . . . . 5.6(3) ?
C23 O3 C22 C3 . . . . -173.54(15) ?
C4 C3 C22 O4 . . . . -89.5(2) ?
C2 C3 C22 O4 . . . . 33.2(2) ?
C4 C3 C22 O3 . . . . 89.58(17) ?
C2 C3 C22 O3 . . . . -147.67(14) ?
C22 O3 C23 C24 . . . . -175.08(17) ?
